data_4508054
loop_
_publ_author_name
'Chaudhari, Abhijeet K.'
'Nagarkar, Sanjog S.'
'Joarder, Biplab'
'Ghosh, Sujit K.'

_publ_section_title
;
 A Continuous \p-Stacked Starfish Array of Two-Dimensional Luminescent MOF
 for Detection of Nitro Explosives
;
_journal_issue 8
_journal_name_full 'Crystal Growth &amp; Design'
_journal_page_first 3716
_journal_paper_doi 10.1021/cg400749m
_journal_volume 13
_journal_year 2013
_chemical_formula_sum 'C9 H5.67 O3.33 Zn0.5'
_chemical_formula_weight 199.82
_chemical_name_systematic
;
 ?
;
_space_group_IT_number 163
_symmetry_cell_setting trigonal
_symmetry_space_group_name_Hall '-P 3 2c'
_symmetry_space_group_name_H-M 'P -3 1 c'
_atom_sites_solution_hydrogens geom
_atom_sites_solution_primary direct
_atom_sites_solution_secondary difmap
_audit_creation_method SHELXL-97
_cell_angle_alpha 90.00
_cell_angle_beta 90.00
_cell_angle_gamma 120.00
_cell_formula_units_Z 12
_cell_length_a 16.6972(19)
_cell_length_b 16.6972(19)
_cell_length_c 14.3042(18)
_cell_measurement_temperature 200(2)
_cell_volume 3453.7(7)
_computing_cell_refinement 'Bruker SMART'
_computing_data_collection 'Bruker SMART'
_computing_data_reduction 'Bruker SAINT'
_computing_molecular_graphics 'Bruker SHELXTL'
_computing_publication_material 'Bruker SHELXTL'
_computing_structure_refinement 'SHELXL-97 (Sheldrick, 2008)'
_computing_structure_solution 'SHELXL-97 (Sheldrick, 2008)'
_diffrn_ambient_temperature 200(2)
_diffrn_measured_fraction_theta_full 0.999
_diffrn_measured_fraction_theta_max 0.999
_diffrn_radiation_monochromator graphite
_diffrn_radiation_source 'fine-focus sealed tube'
_diffrn_radiation_type MoK\a
_diffrn_radiation_wavelength 0.71073
_diffrn_reflns_av_R_equivalents 0.0344
_diffrn_reflns_av_sigmaI/netI 0.0215
_diffrn_reflns_limit_h_max 22
_diffrn_reflns_limit_h_min -22
_diffrn_reflns_limit_k_max 21
_diffrn_reflns_limit_k_min -21
_diffrn_reflns_limit_l_max 19
_diffrn_reflns_limit_l_min -9
_diffrn_reflns_number 21700
_diffrn_reflns_theta_full 28.28
_diffrn_reflns_theta_max 28.28
_diffrn_reflns_theta_min 2.00
_exptl_absorpt_coefficient_mu 1.093
_exptl_absorpt_correction_T_max 0.9373
_exptl_absorpt_correction_T_min 0.8986
_exptl_absorpt_correction_type multi-scan
_exptl_absorpt_process_details 'multi-scan absorption correction'
_exptl_crystal_colour Colourless
_exptl_crystal_density_diffrn 1.153
_exptl_crystal_density_method 'not measured'
_exptl_crystal_description Block
_exptl_crystal_F_000 1216
_exptl_crystal_size_max 0.10
_exptl_crystal_size_mid 0.08
_exptl_crystal_size_min 0.06
_platon_squeeze_details
;
The SQUEEZE routine of the program PLATON was used
in order to eliminate the contribution of disordered solvents molecules,
thereby a final model based only on the ordered part of the crystal structure
was obtained.

The SQUEEZE routine suggested that
a total potential solvent area volume of 1360.0 Ang^3^[39.4% of cell volume],
and a void electron population of 3453.7 Ang^3^ per unit cell.

Refinement after the SQUEEZE routine gave significantly improved R values.
[R values before SQUEEZE]
R1 = 0.0812 for >2sigma(I) data
R1 = 0.0957, wR2 = 0.2616, GooF = S = 1.259 for all data
( 2871 data and 4 restraint /135 parameters)
;
_refine_diff_density_max 0.702
_refine_diff_density_min -0.411
_refine_diff_density_rms 0.060
_refine_ls_extinction_coef 0.0019(7)
_refine_ls_extinction_expression Fc^*^=kFc[1+0.001xFc^2^\l^3^/sin(2\q)]^-1/4^
_refine_ls_extinction_method SHELXL
_refine_ls_goodness_of_fit_ref 0.666
_refine_ls_hydrogen_treatment constr
_refine_ls_matrix_type full
_refine_ls_number_parameters 118
_refine_ls_number_reflns 2871
_refine_ls_number_restraints 0
_refine_ls_restrained_S_all 0.666
_refine_ls_R_factor_all 0.0527
_refine_ls_R_factor_gt 0.0424
_refine_ls_shift/su_max 0.000
_refine_ls_shift/su_mean 0.000
_refine_ls_structure_factor_coef Fsqd
_refine_ls_weighting_details 'calc w=1/[\s^2^(Fo^2^)+(0.1330P)^2^+5.4326P] where P=(Fo^2^+2Fc^2^)/3'
_refine_ls_weighting_scheme calc
_refine_ls_wR_factor_gt 0.1312
_refine_ls_wR_factor_ref 0.1420
_reflns_number_gt 2326
_reflns_number_total 2871
_reflns_threshold_expression >2\s(I)
_cod_data_source_file cg400749m_si_003.cif
_cod_data_source_block compound1_squeezed
_cod_depositor_comments
;
The following automatic conversions were performed:

'_symmetry_cell_setting' value 'Trigonal' changed to 'trigonal'
according to /home/saulius/struct/CIF-dictionaries/cif_core.dic
dictionary named 'cif_core.dic' version 2.4.2 from 2011-04-26.

Automatic conversion script
Id: cif_fix_values 1891 2012-01-12 08:04:46Z andrius 
;
_cod_original_sg_symbol_H-M P-31C
_cod_original_formula_sum 'C9 H5.67 O3.33 Zn0.50'
_cod_database_code 4508054

loop_
_symmetry_equiv_pos_as_xyz
'x, y, z'
'-y, x-y, z'
'-x+y, -x, z'
'-y, -x, -z+1/2'
'-x+y, y, -z+1/2'
'x, x-y, -z+1/2'
'-x, -y, -z'
'y, -x+y, -z'
'x-y, x, -z'
'y, x, z-1/2'
'x-y, -y, z-1/2'
'-x, -x+y, z-1/2'

loop_
_atom_site_label
_atom_site_type_symbol
_atom_site_fract_x
_atom_site_fract_y
_atom_site_fract_z
_atom_site_U_iso_or_equiv
_atom_site_adp_type
_atom_site_occupancy
_atom_site_symmetry_multiplicity
_atom_site_calc_flag
_atom_site_refinement_flags
C1 C 0.21219(16) 0.70064(16) 0.1057(2) 0.0459(6) Uani 1 1 d .
C2 C 0.14208(16) 0.73034(15) 0.11431(18) 0.0382(5) Uani 1 1 d .
C3 C 0.09116(18) 0.71393(16) 0.19514(19) 0.0435(6) Uani 1 1 d .
H3 H 0.1003 0.6830 0.2444 0.052 Uiso 1 1 calc R
C4 C 0.02661(18) 0.74249(16) 0.20450(18) 0.0410(5) Uani 1 1 d .
H4 H -0.0079 0.7306 0.2590 0.049 Uiso 1 1 calc R
C5 C 0.01489(16) 0.78894(15) 0.13084(17) 0.0361(5) Uani 1 1 d .
C6 C 0.06333(18) 0.80466(18) 0.04881(18) 0.0429(6) Uani 1 1 d .
H6 H 0.0532 0.8346 -0.0007 0.051 Uiso 1 1 calc R
C7 C 0.12717(18) 0.77563(18) 0.04046(18) 0.0416(5) Uani 1 1 d .
H7 H 0.1604 0.7864 -0.0148 0.050 Uiso 1 1 calc R
C8 C -0.02186(16) 0.90936(15) 0.13464(15) 0.0310(4) Uani 1 1 d .
C9 C -0.09310(16) 0.92945(16) 0.13447(15) 0.0319(4) Uani 1 1 d .
H9 H -0.1547 0.8827 0.1343 0.038 Uiso 1 1 calc R
O1 O 0.22587(13) 0.66268(13) 0.17316(18) 0.0609(6) Uani 1 1 d .
O2 O 0.25249(14) 0.71497(14) 0.02661(16) 0.0542(5) Uani 1 1 d .
O3 O 0.3333 0.6667 -0.1347(4) 0.191(5) Uani 1 3 d S
O4 O -0.05082(12) 0.81659(11) 0.14099(13) 0.0407(4) Uani 1 1 d .
Zn1 Zn 0.3333 0.6667 0.2500 0.02672(18) Uani 1 6 d S
Zn2 Zn 0.3333 0.6667 0.00274(4) 0.04156(19) Uani 1 3 d S

loop_
_atom_site_aniso_label
_atom_site_aniso_U_11
_atom_site_aniso_U_22
_atom_site_aniso_U_33
_atom_site_aniso_U_23
_atom_site_aniso_U_13
_atom_site_aniso_U_12
C1 0.0289(11) 0.0294(11) 0.0754(19) 0.0071(11) -0.0160(11) 0.0116(9)
C2 0.0343(11) 0.0251(10) 0.0531(14) 0.0017(9) -0.0144(10) 0.0133(9)
C3 0.0483(13) 0.0264(10) 0.0499(14) 0.0056(9) -0.0152(11) 0.0143(10)
C4 0.0444(13) 0.0297(11) 0.0431(13) 0.0041(9) -0.0020(10) 0.0143(10)
C5 0.0340(11) 0.0274(10) 0.0462(12) 0.0014(9) -0.0047(9) 0.0147(9)
C6 0.0511(14) 0.0492(14) 0.0427(13) 0.0079(10) -0.0042(10) 0.0358(12)
C7 0.0460(13) 0.0440(13) 0.0448(13) 0.0064(10) -0.0009(10) 0.0299(11)
C8 0.0344(10) 0.0293(10) 0.0288(9) -0.0004(8) 0.0004(8) 0.0155(8)
C9 0.0324(10) 0.0321(10) 0.0304(10) 0.0017(8) 0.0022(8) 0.0157(9)
O1 0.0384(10) 0.0484(11) 0.0958(17) 0.0244(11) -0.0132(10) 0.0215(9)
O2 0.0463(10) 0.0482(11) 0.0784(14) 0.0074(10) -0.0075(10) 0.0315(9)
O3 0.265(8) 0.265(8) 0.043(3) 0.000 0.000 0.133(4)
O4 0.0374(9) 0.0290(8) 0.0547(10) 0.0056(7) 0.0062(7) 0.0160(7)
Zn1 0.0209(2) 0.0209(2) 0.0384(3) 0.000 0.000 0.01044(10)
Zn2 0.0400(2) 0.0400(2) 0.0447(3) 0.000 0.000 0.02000(11)

loop_
_atom_type_symbol
_atom_type_description
_atom_type_scat_dispersion_real
_atom_type_scat_dispersion_imag
_atom_type_scat_source
C C 0.0033 0.0016 'International Tables Vol C Tables 4.2.6.8 and 6.1.1.4'
H H 0.0000 0.0000 'International Tables Vol C Tables 4.2.6.8 and 6.1.1.4'
O O 0.0106 0.0060 'International Tables Vol C Tables 4.2.6.8 and 6.1.1.4'
Zn Zn 0.2839 1.4301 'International Tables Vol C Tables 4.2.6.8 and 6.1.1.4'

loop_
_geom_angle_atom_site_label_1
_geom_angle_atom_site_label_2
_geom_angle_atom_site_label_3
_geom_angle
_geom_angle_site_symmetry_1
_geom_angle_site_symmetry_3
O1 C1 O2 124.9(3) . .
O1 C1 C2 119.0(3) . .
O2 C1 C2 116.1(2) . .
C3 C2 C7 119.0(2) . .
C3 C2 C1 120.8(2) . .
C7 C2 C1 120.2(2) . .
C2 C3 C4 121.4(2) . .
C2 C3 H3 119.3 . .
C4 C3 H3 119.3 . .
C5 C4 C3 118.2(2) . .
C5 C4 H4 120.9 . .
C3 C4 H4 120.9 . .
C6 C5 C4 121.6(2) . .
C6 C5 O4 120.7(2) . .
C4 C5 O4 117.6(2) . .
C5 C6 C7 119.4(2) . .
C5 C6 H6 120.3 . .
C7 C6 H6 120.3 . .
C6 C7 C2 120.3(2) . .
C6 C7 H7 119.8 . .
C2 C7 H7 119.8 . .
O4 C8 C9 123.0(2) . 2_675
O4 C8 C9 114.3(2) . .
C9 C8 C9 122.6(2) 2_675 .
C8 C9 C8 117.4(2) 3_465 .
C8 C9 H9 121.3 3_465 .
C8 C9 H9 121.3 . .
C1 O1 Zn1 140.76(18) . .
C1 O2 Zn2 119.66(16) . .
C8 O4 C5 118.30(18) . .
O1 Zn1 O1 87.81(14) . 4_665
O1 Zn1 O1 83.12(11) . 6_565
O1 Zn1 O1 94.58(10) 4_665 6_565
O1 Zn1 O1 94.58(10) . 3_565
O1 Zn1 O1 83.12(11) 4_665 3_565
O1 Zn1 O1 176.82(11) 6_565 3_565
O1 Zn1 O1 94.58(10) . 2_665
O1 Zn1 O1 176.82(11) 4_665 2_665
O1 Zn1 O1 87.81(14) 6_565 2_665
O1 Zn1 O1 94.58(10) 3_565 2_665
O1 Zn1 O1 176.82(11) . 5
O1 Zn1 O1 94.58(10) 4_665 5
O1 Zn1 O1 94.58(10) 6_565 5
O1 Zn1 O1 87.81(14) 3_565 5
O1 Zn1 O1 83.12(11) 2_665 5
O2 Zn2 O2 116.90(4) . 3_565
O2 Zn2 O2 116.90(4) . 2_665
O2 Zn2 O2 116.90(4) 3_565 2_665
O2 Zn2 O3 100.26(7) . .
O2 Zn2 O3 100.26(7) 3_565 .
O2 Zn2 O3 100.26(7) 2_665 .

loop_
_geom_bond_atom_site_label_1
_geom_bond_atom_site_label_2
_geom_bond_distance
_geom_bond_site_symmetry_2
C1 O1 1.236(3) .
C1 O2 1.277(4) .
C1 C2 1.487(3) .
C2 C3 1.379(4) .
C2 C7 1.392(3) .
C3 C4 1.386(4) .
C3 H3 0.9300 .
C4 C5 1.379(3) .
C4 H4 0.9300 .
C5 C6 1.374(4) .
C5 O4 1.395(3) .
C6 C7 1.379(3) .
C6 H6 0.9300 .
C7 H7 0.9300 .
C8 O4 1.376(3) .
C8 C9 1.385(3) 2_675
C8 C9 1.388(3) .
C9 C8 1.385(3) 3_465
C9 H9 0.9300 .
O1 Zn1 2.0767(19) .
O2 Zn2 1.918(2) .
O3 Zn2 1.966(6) .
Zn1 O1 2.0767(19) 4_665
Zn1 O1 2.0767(19) 6_565
Zn1 O1 2.0767(19) 3_565
Zn1 O1 2.0767(19) 2_665
Zn1 O1 2.0767(19) 5
Zn2 O2 1.918(2) 3_565
Zn2 O2 1.918(2) 2_665

loop_
_platon_squeeze_void_nr
_platon_squeeze_void_average_x
_platon_squeeze_void_average_y
_platon_squeeze_void_average_z
_platon_squeeze_void_volume
_platon_squeeze_void_count_electrons
_platon_squeeze_void_content
1 0.186 0.250 -0.039 261 118 ' '
2 0.814 0.750 -0.018 261 118 ' '
